data_4034190
loop_
_publ_author_name
'Li, Quanzhe'
'Yu, Liuzhu'
'Wei, Yin'
'Shi, Min'

_publ_section_title
;
 Synthesis of Diiodinated All-Carbon 3,3'-Diphenyl-1,1'-spirobiindene
 Derivatives via Cascade Enyne Cyclization and Electrophilic Aromatic
 Substitution.
;
_journal_issue 14
_journal_name_full 'The Journal of organic chemistry'
_journal_page_first 9282
_journal_page_last 9296
_journal_paper_doi 10.1021/acs.joc.9b01418
_journal_volume 84
_journal_year 2019
_chemical_formula_sum 'C31 H24 O'
_chemical_formula_weight 412.50
_space_group_crystal_system monoclinic
_space_group_IT_number 14
_space_group_name_Hall '-P 2yn'
_space_group_name_H-M_alt 'P 1 21/n 1'
_atom_sites_solution_hydrogens geom
_audit_creation_method SHELXL-2013
_cell_angle_alpha 90
_cell_angle_beta 105.230(3)
_cell_angle_gamma 90
_cell_formula_units_Z 4
_cell_length_a 9.9984(13)
_cell_length_b 13.1822(18)
_cell_length_c 17.804(2)
_cell_measurement_reflns_used 1119
_cell_measurement_temperature 293(2)
_cell_measurement_theta_max 37.726
_cell_measurement_theta_min 5.233
_cell_volume 2264.2(5)
_computing_cell_refinement 'Bruker SMART'
_computing_data_collection 'Bruker SMART'
_computing_data_reduction 'Bruker SHELXTL'
_computing_molecular_graphics 'Bruker SHELXTL'
_computing_publication_material 'Bruker SHELXTL'
_computing_structure_refinement 'SHELXL-2013 (Sheldrick, 2013)'
_computing_structure_solution 'Bruker SHELXTL'
_diffrn_ambient_temperature 293(2)
_diffrn_measured_fraction_theta_full 0.978
_diffrn_measured_fraction_theta_max 1.000
_diffrn_measurement_device_type 'CCD area detector'
_diffrn_measurement_method 'phi and omega scans'
_diffrn_radiation_type MoK\a
_diffrn_radiation_wavelength 0.71073
_diffrn_reflns_av_R_equivalents 0.0695
_diffrn_reflns_av_unetI/netI 0.0705
_diffrn_reflns_Laue_measured_fraction_full 0.978
_diffrn_reflns_Laue_measured_fraction_max 1.000
_diffrn_reflns_limit_h_max 11
_diffrn_reflns_limit_h_min -11
_diffrn_reflns_limit_k_max 13
_diffrn_reflns_limit_k_min -15
_diffrn_reflns_limit_l_max 16
_diffrn_reflns_limit_l_min -21
_diffrn_reflns_number 12285
_diffrn_reflns_point_group_measured_fraction_full 0.978
_diffrn_reflns_point_group_measured_fraction_max 1.000
_diffrn_reflns_theta_full 25.242
_diffrn_reflns_theta_max 24.996
_diffrn_reflns_theta_min 1.947
_exptl_absorpt_coefficient_mu 0.071
_exptl_absorpt_correction_T_max 0.7456
_exptl_absorpt_correction_T_min 0.5828
_exptl_absorpt_correction_type multi-scan
_exptl_absorpt_process_details sadabs
_exptl_crystal_colour colorless
_exptl_crystal_density_diffrn 1.210
_exptl_crystal_description prismatic
_exptl_crystal_F_000 872
_exptl_crystal_size_max 0.180
_exptl_crystal_size_mid 0.140
_exptl_crystal_size_min 0.100
_refine_diff_density_max 0.200
_refine_diff_density_min -0.157
_refine_diff_density_rms 0.042
_refine_ls_extinction_method none
_refine_ls_goodness_of_fit_ref 1.016
_refine_ls_hydrogen_treatment constr
_refine_ls_matrix_type full
_refine_ls_number_parameters 290
_refine_ls_number_reflns 3993
_refine_ls_number_restraints 0
_refine_ls_restrained_S_all 1.016
_refine_ls_R_factor_all 0.1055
_refine_ls_R_factor_gt 0.0594
_refine_ls_shift/su_max 0.001
_refine_ls_shift/su_mean 0.000
_refine_ls_structure_factor_coef Fsqd
_refine_ls_weighting_details 'w=1/[\s^2^(Fo^2^)+(0.0594P)^2^] where P=(Fo^2^+2Fc^2^)/3'
_refine_ls_weighting_scheme calc
_refine_ls_wR_factor_gt 0.1232
_refine_ls_wR_factor_ref 0.1428
_reflns_Friedel_coverage 0.000
_reflns_number_gt 2456
_reflns_number_total 3993
_reflns_threshold_expression 'I > 2\s(I)'
_cod_data_source_file jo9b01418_si_002.cif
_cod_data_source_block cd17431
_cod_original_cell_volume 2264.1(5)
_cod_original_sg_symbol_H-M 'P 21/n'
_cod_database_code 4034190
_shelx_space_group_comment
; 
The symmetry employed for this shelxl refinement is uniquely defined 
by the following loop, which should always be used as a source of 
symmetry information in preference to the above space-group names. 
They are only intended as comments. 
;
_shelx_estimated_absorpt_t_min 0.987
_shelx_estimated_absorpt_t_max 0.993
_shelxl_version_number 2013-4

loop_
_space_group_symop_operation_xyz
'x, y, z'
'-x+1/2, y+1/2, -z+1/2'
'-x, -y, -z'
'x-1/2, -y-1/2, z-1/2'

loop_
_atom_site_label
_atom_site_type_symbol
_atom_site_fract_x
_atom_site_fract_y
_atom_site_fract_z
_atom_site_U_iso_or_equiv
_atom_site_adp_type
_atom_site_occupancy
_atom_site_site_symmetry_order
_atom_site_calc_flag
_atom_site_refinement_flags_posn
_atom_site_refinement_flags_adp
O1 O 1.29170(17) 0.32114(14) 1.01708(10) 0.0595(5) Uani 1 1 d . .
H1 H 1.2831 0.3607 0.9806 0.089 Uiso 1 1 calc R U
C1 C 1.1680(2) 0.26249(18) 1.00656(13) 0.0447(6) Uani 1 1 d . .
C2 C 1.0636(2) 0.32164(19) 1.03317(13) 0.0471(6) Uani 1 1 d . .
C3 C 0.9803(3) 0.36406(19) 1.05897(13) 0.0471(6) Uani 1 1 d . .
C4 C 0.8801(2) 0.41677(18) 1.08899(12) 0.0415(6) Uani 1 1 d . .
C5 C 0.9202(3) 0.49877(19) 1.13937(12) 0.0507(7) Uani 1 1 d . .
H5 H 1.0129 0.5180 1.1547 0.061 Uiso 1 1 calc R U
C6 C 0.8238(3) 0.5515(2) 1.16649(13) 0.0543(7) Uani 1 1 d . .
H6 H 0.8515 0.6061 1.2001 0.065 Uiso 1 1 calc R U
C7 C 0.6876(3) 0.5238(2) 1.14427(14) 0.0565(7) Uani 1 1 d . .
H7 H 0.6225 0.5598 1.1625 0.068 Uiso 1 1 calc R U
C8 C 0.6464(3) 0.4431(2) 1.09506(13) 0.0522(7) Uani 1 1 d . .
H8 H 0.5531 0.4253 1.0800 0.063 Uiso 1 1 calc R U
C9 C 0.7407(2) 0.38780(18) 1.06750(12) 0.0425(6) Uani 1 1 d . .
C10 C 0.6943(2) 0.29747(19) 1.01592(12) 0.0443(6) Uani 1 1 d . .
C11 C 0.6948(2) 0.2080(2) 1.04924(13) 0.0493(6) Uani 1 1 d . .
C12 C 0.7280(3) 0.1515(2) 1.12194(14) 0.0651(8) Uani 1 1 d . .
H12A H 0.6666 0.1586 1.1557 0.078 Uiso 1 1 calc R U
H12B H 0.8251 0.1419 1.1486 0.078 Uiso 1 1 calc R U
C13 C 0.6719(3) 0.0983(2) 1.04379(14) 0.0657(8) Uani 1 1 d . .
H13A H 0.7356 0.0573 1.0239 0.079 Uiso 1 1 calc R U
H13B H 0.5771 0.0740 1.0310 0.079 Uiso 1 1 calc R U
C14 C 0.6520(2) 0.3134(2) 0.93097(13) 0.0462(6) Uani 1 1 d . .
C15 C 0.5812(3) 0.2395(2) 0.88079(14) 0.0609(7) Uani 1 1 d . .
H15 H 0.5547 0.1801 0.9011 0.073 Uiso 1 1 calc R U
C16 C 0.5493(3) 0.2526(3) 0.80095(16) 0.0762(9) Uani 1 1 d . .
H16 H 0.5021 0.2021 0.7680 0.091 Uiso 1 1 calc R U
C17 C 0.5876(3) 0.3403(3) 0.77062(17) 0.0768(10) Uani 1 1 d . .
H17 H 0.5679 0.3488 0.7170 0.092 Uiso 1 1 calc R U
C18 C 0.6547(3) 0.4152(3) 0.81928(16) 0.0717(9) Uani 1 1 d . .
H18 H 0.6793 0.4750 0.7986 0.086 Uiso 1 1 calc R U
C19 C 0.6857(3) 0.4023(2) 0.89830(14) 0.0565(7) Uani 1 1 d . .
H19 H 0.7303 0.4542 0.9308 0.068 Uiso 1 1 calc R U
C20 C 1.2042(2) 0.16844(19) 1.05843(13) 0.0438(6) Uani 1 1 d . .
C21 C 1.3369(3) 0.1466(2) 1.09992(14) 0.0592(7) Uani 1 1 d . .
H21 H 1.4090 0.1904 1.0983 0.071 Uiso 1 1 calc R U
C22 C 1.3631(3) 0.0585(3) 1.14460(15) 0.0728(9) Uani 1 1 d . .
H22 H 1.4536 0.0431 1.1720 0.087 Uiso 1 1 calc R U
C23 C 1.2588(4) -0.0050(2) 1.14868(15) 0.0696(9) Uani 1 1 d . .
H23 H 1.2776 -0.0632 1.1792 0.084 Uiso 1 1 calc R U
C24 C 1.1257(3) 0.0166(2) 1.10795(15) 0.0646(8) Uani 1 1 d . .
H24 H 1.0538 -0.0268 1.1107 0.078 Uiso 1 1 calc R U
C25 C 1.0987(3) 0.1028(2) 1.06295(14) 0.0548(7) Uani 1 1 d . .
H25 H 1.0081 0.1171 1.0352 0.066 Uiso 1 1 calc R U
C26 C 1.1171(2) 0.22897(18) 0.92160(13) 0.0434(6) Uani 1 1 d . .
C27 C 1.2082(3) 0.1782(2) 0.88804(15) 0.0628(8) Uani 1 1 d . .
H27 H 1.2973 0.1635 0.9179 0.075 Uiso 1 1 calc R U
C28 C 1.1686(4) 0.1494(2) 0.81119(18) 0.0763(9) Uani 1 1 d . .
H28 H 1.2308 0.1154 0.7894 0.092 Uiso 1 1 calc R U
C29 C 1.0375(3) 0.1705(2) 0.76659(16) 0.0693(8) Uani 1 1 d . .
H29 H 1.0109 0.1515 0.7145 0.083 Uiso 1 1 calc R U
C30 C 0.9464(3) 0.2192(2) 0.79892(15) 0.0605(7) Uani 1 1 d . .
H30 H 0.8573 0.2333 0.7688 0.073 Uiso 1 1 calc R U
C31 C 0.9853(3) 0.24812(19) 0.87605(14) 0.0502(7) Uani 1 1 d . .
H31 H 0.9217 0.2809 0.8976 0.060 Uiso 1 1 calc R U

loop_
_atom_site_aniso_label
_atom_site_aniso_U_11
_atom_site_aniso_U_22
_atom_site_aniso_U_33
_atom_site_aniso_U_23
_atom_site_aniso_U_13
_atom_site_aniso_U_12
O1 0.0542(11) 0.0540(13) 0.0728(12) -0.0022(9) 0.0209(9) -0.0134(9)
C1 0.0390(14) 0.0408(16) 0.0561(15) -0.0038(12) 0.0157(12) -0.0048(12)
C2 0.0475(15) 0.0423(16) 0.0510(14) -0.0065(12) 0.0119(12) -0.0037(13)
C3 0.0501(15) 0.0413(16) 0.0509(14) -0.0072(12) 0.0150(12) -0.0049(12)
C4 0.0467(15) 0.0386(15) 0.0409(12) -0.0013(11) 0.0143(11) 0.0032(12)
C5 0.0580(17) 0.0441(17) 0.0517(14) -0.0057(12) 0.0175(13) -0.0031(13)
C6 0.074(2) 0.0402(17) 0.0528(15) -0.0077(12) 0.0242(14) 0.0026(14)
C7 0.0634(19) 0.0508(18) 0.0645(17) -0.0034(14) 0.0327(14) 0.0092(14)
C8 0.0520(16) 0.0541(18) 0.0548(15) -0.0029(13) 0.0216(13) 0.0006(13)
C9 0.0494(15) 0.0412(16) 0.0385(12) 0.0035(11) 0.0143(11) 0.0014(12)
C10 0.0415(14) 0.0469(17) 0.0457(14) -0.0014(12) 0.0138(11) 0.0004(12)
C11 0.0558(17) 0.0421(17) 0.0495(14) -0.0025(12) 0.0131(12) -0.0056(13)
C12 0.0723(19) 0.064(2) 0.0554(16) 0.0085(14) 0.0105(14) -0.0076(15)
C13 0.075(2) 0.050(2) 0.0706(18) -0.0036(14) 0.0170(15) -0.0092(15)
C14 0.0435(14) 0.0501(18) 0.0451(14) -0.0012(12) 0.0117(11) 0.0076(12)
C15 0.0683(19) 0.061(2) 0.0510(16) -0.0031(14) 0.0119(13) 0.0010(15)
C16 0.077(2) 0.091(3) 0.0528(18) -0.0102(16) 0.0026(15) 0.0149(18)
C17 0.075(2) 0.108(3) 0.0488(17) 0.0154(19) 0.0183(16) 0.025(2)
C18 0.070(2) 0.087(3) 0.0616(18) 0.0218(17) 0.0228(15) 0.0146(18)
C19 0.0566(17) 0.0602(19) 0.0543(16) 0.0057(13) 0.0173(13) 0.0057(14)
C20 0.0463(16) 0.0430(16) 0.0438(13) -0.0092(11) 0.0151(11) -0.0006(12)
C21 0.0555(18) 0.057(2) 0.0625(16) -0.0042(14) 0.0101(14) 0.0019(14)
C22 0.070(2) 0.076(2) 0.0648(18) 0.0059(17) 0.0057(15) 0.0208(19)
C23 0.102(3) 0.054(2) 0.0569(17) 0.0053(14) 0.0286(18) 0.0143(19)
C24 0.089(2) 0.050(2) 0.0611(17) -0.0021(14) 0.0305(17) -0.0079(17)
C25 0.0582(17) 0.0509(18) 0.0559(15) -0.0011(13) 0.0162(13) -0.0021(14)
C26 0.0491(16) 0.0340(15) 0.0505(14) 0.0003(11) 0.0189(12) 0.0007(12)
C27 0.0630(18) 0.068(2) 0.0612(17) -0.0039(14) 0.0236(14) 0.0123(15)
C28 0.091(2) 0.077(2) 0.0692(19) -0.0131(16) 0.0354(18) 0.0156(18)
C29 0.094(2) 0.064(2) 0.0524(16) -0.0074(15) 0.0249(17) -0.0077(18)
C30 0.0675(19) 0.0566(19) 0.0560(17) 0.0028(14) 0.0140(14) -0.0047(15)
C31 0.0544(17) 0.0425(17) 0.0577(16) -0.0010(12) 0.0217(13) -0.0006(13)

loop_
_atom_type_symbol
_atom_type_description
_atom_type_scat_dispersion_real
_atom_type_scat_dispersion_imag
_atom_type_scat_source
C C 0.0033 0.0016 'International Tables Vol C Tables 4.2.6.8 and 6.1.1.4'
H H 0.0000 0.0000 'International Tables Vol C Tables 4.2.6.8 and 6.1.1.4'
O O 0.0106 0.0060 'International Tables Vol C Tables 4.2.6.8 and 6.1.1.4'

loop_
_geom_angle_atom_site_label_1
_geom_angle_atom_site_label_2
_geom_angle_atom_site_label_3
_geom_angle
C1 O1 H1 109.5
O1 C1 C2 109.4(2)
O1 C1 C26 109.75(18)
C2 C1 C26 112.97(19)
O1 C1 C20 107.45(19)
C2 C1 C20 107.98(19)
C26 C1 C20 109.10(19)
C3 C2 C1 175.1(3)
C2 C3 C4 178.8(3)
C5 C4 C9 119.1(2)
C5 C4 C3 120.3(2)
C9 C4 C3 120.6(2)
C6 C5 C4 120.5(2)
C6 C5 H5 119.7
C4 C5 H5 119.7
C7 C6 C5 120.1(2)
C7 C6 H6 119.9
C5 C6 H6 119.9
C6 C7 C8 120.1(2)
C6 C7 H7 119.9
C8 C7 H7 119.9
C7 C8 C9 121.2(2)
C7 C8 H8 119.4
C9 C8 H8 119.4
C8 C9 C4 118.9(2)
C8 C9 C10 120.4(2)
C4 C9 C10 120.7(2)
C11 C10 C14 123.7(2)
C11 C10 C9 118.0(2)
C14 C10 C9 118.3(2)
C10 C11 C12 146.2(2)
C10 C11 C13 150.6(2)
C12 C11 C13 63.11(18)
C11 C12 C13 58.73(16)
C11 C12 H12A 117.9
C13 C12 H12A 117.9
C11 C12 H12B 117.9
C13 C12 H12B 117.9
H12A C12 H12B 115.1
C11 C13 C12 58.17(17)
C11 C13 H13A 118.0
C12 C13 H13A 118.0
C11 C13 H13B 118.0
C12 C13 H13B 118.0
H13A C13 H13B 115.1
C15 C14 C19 117.6(2)
C15 C14 C10 121.5(2)
C19 C14 C10 120.9(2)
C16 C15 C14 121.1(3)
C16 C15 H15 119.5
C14 C15 H15 119.5
C17 C16 C15 119.8(3)
C17 C16 H16 120.1
C15 C16 H16 120.1
C18 C17 C16 120.0(3)
C18 C17 H17 120.0
C16 C17 H17 120.0
C17 C18 C19 120.2(3)
C17 C18 H18 119.9
C19 C18 H18 119.9
C18 C19 C14 121.3(3)
C18 C19 H19 119.3
C14 C19 H19 119.3
C21 C20 C25 118.9(2)
C21 C20 C1 122.5(2)
C25 C20 C1 118.6(2)
C20 C21 C22 119.6(3)
C20 C21 H21 120.2
C22 C21 H21 120.2
C23 C22 C21 120.9(3)
C23 C22 H22 119.5
C21 C22 H22 119.5
C22 C23 C24 119.9(3)
C22 C23 H23 120.0
C24 C23 H23 120.0
C23 C24 C25 119.7(3)
C23 C24 H24 120.2
C25 C24 H24 120.2
C24 C25 C20 121.0(3)
C24 C25 H25 119.5
C20 C25 H25 119.5
C31 C26 C27 118.1(2)
C31 C26 C1 123.2(2)
C27 C26 C1 118.7(2)
C28 C27 C26 120.9(3)
C28 C27 H27 119.6
C26 C27 H27 119.6
C29 C28 C27 120.1(3)
C29 C28 H28 119.9
C27 C28 H28 119.9
C30 C29 C28 119.7(3)
C30 C29 H29 120.2
C28 C29 H29 120.2
C29 C30 C31 120.5(3)
C29 C30 H30 119.7
C31 C30 H30 119.7
C26 C31 C30 120.7(2)
C26 C31 H31 119.6
C30 C31 H31 119.6

loop_
_geom_bond_atom_site_label_1
_geom_bond_atom_site_label_2
_geom_bond_distance
O1 C1 1.428(3)
O1 H1 0.8200
C1 C2 1.478(3)
C1 C26 1.529(3)
C1 C20 1.531(3)
C2 C3 1.191(3)
C3 C4 1.433(3)
C4 C5 1.395(3)
C4 C9 1.397(3)
C5 C6 1.374(3)
C5 H5 0.9300
C6 C7 1.365(3)
C6 H6 0.9300
C7 C8 1.371(3)
C7 H7 0.9300
C8 C9 1.380(3)
C8 H8 0.9300
C9 C10 1.501(3)
C10 C11 1.319(3)
C10 C14 1.475(3)
C11 C12 1.454(3)
C11 C13 1.463(4)
C12 C13 1.527(3)
C12 H12A 0.9700
C12 H12B 0.9700
C13 H13A 0.9700
C13 H13B 0.9700
C14 C15 1.384(3)
C14 C19 1.389(3)
C15 C16 1.383(4)
C15 H15 0.9300
C16 C17 1.372(4)
C16 H16 0.9300
C17 C18 1.367(4)
C17 H17 0.9300
C18 C19 1.369(3)
C18 H18 0.9300
C19 H19 0.9300
C20 C21 1.368(3)
C20 C25 1.383(3)
C21 C22 1.393(4)
C21 H21 0.9300
C22 C23 1.354(4)
C22 H22 0.9300
C23 C24 1.367(4)
C23 H23 0.9300
C24 C25 1.376(3)
C24 H24 0.9300
C25 H25 0.9300
C26 C31 1.378(3)
C26 C27 1.385(3)
C27 C28 1.374(4)
C27 H27 0.9300
C28 C29 1.371(4)
C28 H28 0.9300
C29 C30 1.359(4)
C29 H29 0.9300
C30 C31 1.379(3)
C30 H30 0.9300
C31 H31 0.9300

loop_
_geom_torsion_atom_site_label_1
_geom_torsion_atom_site_label_2
_geom_torsion_atom_site_label_3
_geom_torsion_atom_site_label_4
_geom_torsion
C9 C4 C5 C6 -1.1(3)
C3 C4 C5 C6 178.1(2)
C4 C5 C6 C7 0.0(4)
C5 C6 C7 C8 0.3(4)
C6 C7 C8 C9 0.5(4)
C7 C8 C9 C4 -1.6(4)
C7 C8 C9 C10 177.9(2)
C5 C4 C9 C8 1.8(3)
C3 C4 C9 C8 -177.3(2)
C5 C4 C9 C10 -177.6(2)
C3 C4 C9 C10 3.3(3)
C8 C9 C10 C11 -89.7(3)
C4 C9 C10 C11 89.7(3)
C8 C9 C10 C14 90.8(3)
C4 C9 C10 C14 -89.8(3)
C14 C10 C11 C12 176.2(3)
C9 C10 C11 C12 -3.2(5)
C14 C10 C11 C13 1.0(6)
C9 C10 C11 C13 -178.4(4)
C10 C11 C12 C13 -177.4(5)
C10 C11 C13 C12 177.0(5)
C11 C10 C14 C15 14.4(4)
C9 C10 C14 C15 -166.2(2)
C11 C10 C14 C19 -163.7(2)
C9 C10 C14 C19 15.8(3)
C19 C14 C15 C16 2.1(4)
C10 C14 C15 C16 -176.1(2)
C14 C15 C16 C17 -0.3(4)
C15 C16 C17 C18 -1.2(4)
C16 C17 C18 C19 1.0(4)
C17 C18 C19 C14 0.9(4)
C15 C14 C19 C18 -2.4(4)
C10 C14 C19 C18 175.8(2)
O1 C1 C20 C21 -5.2(3)
C2 C1 C20 C21 -123.1(2)
C26 C1 C20 C21 113.8(2)
O1 C1 C20 C25 175.3(2)
C2 C1 C20 C25 57.4(3)
C26 C1 C20 C25 -65.8(3)
C25 C20 C21 C22 1.0(3)
C1 C20 C21 C22 -178.5(2)
C20 C21 C22 C23 -1.2(4)
C21 C22 C23 C24 0.7(4)
C22 C23 C24 C25 0.1(4)
C23 C24 C25 C20 -0.2(4)
C21 C20 C25 C24 -0.3(4)
C1 C20 C25 C24 179.2(2)
O1 C1 C26 C31 -125.3(2)
C2 C1 C26 C31 -2.9(3)
C20 C1 C26 C31 117.2(2)
O1 C1 C26 C27 53.7(3)
C2 C1 C26 C27 176.1(2)
C20 C1 C26 C27 -63.8(3)
C31 C26 C27 C28 1.0(4)
C1 C26 C27 C28 -178.0(2)
C26 C27 C28 C29 -0.1(5)
C27 C28 C29 C30 -0.6(5)
C28 C29 C30 C31 0.4(4)
C27 C26 C31 C30 -1.3(4)
C1 C26 C31 C30 177.7(2)
C29 C30 C31 C26 0.6(4)
